data_4026088
loop_
_publ_author_name
'Roman A. Valiulin'
'Teresa M. Arisco'
'Andrei G. Kutateladze'

_publ_contact_author_address
;Department of Chemistry and Biochemistry
University of Denver
FW Olin Hall, 202
2190 E. Iliff Ave
Denver, CO 80208
;
_publ_contact_author_email akutatel.edu
_publ_contact_author_fax 303-871-2254
_publ_contact_author_name 'Andrei Kutateladze'
_publ_contact_author_phone 303-871-2995
_publ_section_title
;
 Double-Tandem [4\p+2\p].[2\p+2\p].[4\p+2\p].[2\p+2\p] Synthetic Sequence
 with Photoprotolytic Oxametathesis and Photoepoxidation in the Chromone
 Series
;
_journal_name_full 'Journal of Organic Chemistry'
_journal_page_first 1319
_journal_page_last 1332
_journal_paper_doi 10.1021/jo102221q
_journal_volume 76
_journal_year 2011
_chemical_formula_moiety 'C32 H26 N2 O4'
_chemical_formula_sum 'C32 H26 N2 O4'
_chemical_formula_weight 502.56
_chemical_name_common none
_chemical_name_systematic
;
1S(R), 2R(S), 5R(S), 14R(S), 15S(R), 16S(R), 17R(S), 26R(S)-
7,24-dicyano-13,18-dioxatridecacyclo
[14.10.2.1^5,8^.1^11,14^.1^17,20^.1^23,26^
.0^2,15^.0^5,14^.0^7,12^.0^17,26^.0^19,24^.0^29,30^.0^31,32^]
dotriaconta-3,27-diene-6,25-dione
;
_space_group_IT_number 14
_symmetry_cell_setting monoclinic
_symmetry_space_group_name_Hall '-P 2ybc'
_symmetry_space_group_name_H-M 'P 1 21/c 1'
_atom_sites_solution_hydrogens geom
_atom_sites_solution_primary direct
_atom_sites_solution_secondary difmap
_audit_creation_method SHELXL-97
_cell_angle_alpha 90.00
_cell_angle_beta 92.525(14)
_cell_angle_gamma 90.00
_cell_formula_units_Z 4
_cell_length_a 11.275(15)
_cell_length_b 8.505(11)
_cell_length_c 27.54(4)
_cell_measurement_temperature 296(2)
_cell_volume 2638(6)
_computing_cell_refinement 'Bruker SAINT'
_computing_data_collection 'Bruker APEX2'
_computing_data_reduction 'Bruker SAINT'
_computing_molecular_graphics 'Bruker SHELXTL'
_computing_publication_material 'Bruker SHELXTL'
_computing_structure_refinement 'SHELXL-97 (Sheldrick, 2008)'
_computing_structure_solution 'SHELXS-97 (Sheldrick, 2008)'
_diffrn_ambient_temperature 296(2)
_diffrn_detector_area_resol_mean 8.33
_diffrn_measured_fraction_theta_full 0.998
_diffrn_measured_fraction_theta_max 0.998
_diffrn_measurement_device_type 'Bruker D8 APEX II Diffractometer'
_diffrn_measurement_method '\f and \w scans'
_diffrn_radiation_monochromator graphite
_diffrn_radiation_source 'fine-focus sealed tube'
_diffrn_radiation_type MoK\a
_diffrn_radiation_wavelength 0.71073
_diffrn_reflns_av_R_equivalents 0.0247
_diffrn_reflns_av_sigmaI/netI 0.0085
_diffrn_reflns_limit_h_max 15
_diffrn_reflns_limit_h_min -15
_diffrn_reflns_limit_k_max 11
_diffrn_reflns_limit_k_min -11
_diffrn_reflns_limit_l_max 38
_diffrn_reflns_limit_l_min -38
_diffrn_reflns_number 177553
_diffrn_reflns_theta_full 30.03
_diffrn_reflns_theta_max 30.03
_diffrn_reflns_theta_min 1.48
_exptl_absorpt_coefficient_mu 0.084
_exptl_absorpt_correction_type none
_exptl_crystal_colour colourless
_exptl_crystal_density_diffrn 1.281
_exptl_crystal_description prism
_exptl_crystal_F_000 1080
_exptl_crystal_size_max 0.75
_exptl_crystal_size_mid 0.45
_exptl_crystal_size_min 0.35
_refine_diff_density_max 3.208
_refine_diff_density_min -0.353
_refine_diff_density_rms 0.230
_refine_ls_extinction_method none
_refine_ls_goodness_of_fit_ref 2.065
_refine_ls_hydrogen_treatment noref
_refine_ls_matrix_type full
_refine_ls_number_parameters 343
_refine_ls_number_reflns 7684
_refine_ls_number_restraints 0
_refine_ls_restrained_S_all 2.065
_refine_ls_R_factor_all 0.1340
_refine_ls_R_factor_gt 0.1237
_refine_ls_shift/su_max 0.005
_refine_ls_shift/su_mean 0.001
_refine_ls_structure_factor_coef Fsqd
_refine_ls_weighting_details 'calc w=1/[\s^2^(Fo^2^)+(0.2000P)^2^+0.0000P] where P=(Fo^2^+2Fc^2^)/3'
_refine_ls_weighting_scheme calc
_refine_ls_wR_factor_gt 0.4063
_refine_ls_wR_factor_ref 0.4290
_reflns_number_gt 6486
_reflns_number_total 7684
_reflns_threshold_expression >2sigma(I)
_cod_data_source_file jo102221q_si_019.cif
_cod_data_source_block dimer_0m
_cod_original_sg_symbol_H-M 'P 1 21/c 1 '
_cod_database_code 4026088

loop_
_symmetry_equiv_pos_as_xyz
'x, y, z'
'-x, y+1/2, -z+1/2'
'-x, -y, -z'
'x, -y-1/2, z-1/2'

loop_
_atom_site_label
_atom_site_type_symbol
_atom_site_fract_x
_atom_site_fract_y
_atom_site_fract_z
_atom_site_U_iso_or_equiv
_atom_site_adp_type
_atom_site_occupancy
_atom_site_symmetry_multiplicity
_atom_site_calc_flag
_atom_site_refinement_flags
O1 O 0.72831(13) 0.27806(18) 0.13067(6) 0.0323(4) Uani 1 1 d .
O2 O 0.94207(14) -0.1165(2) 0.06905(6) 0.0333(4) Uani 1 1 d .
C100 C 1.0339(2) 0.0886(3) 0.20377(9) 0.0364(5) Uani 1 1 d .
H100 H 1.0816 0.1245 0.2299 0.044 Uiso 1 1 calc R
C102 C 0.71143(17) 0.1341(2) 0.15710(7) 0.0267(4) Uani 1 1 d .
C101 C 0.99900(17) -0.0297(2) 0.10841(7) 0.0274(4) Uani 1 1 d .
N1 N 0.5139(3) 0.6952(3) 0.17755(13) 0.0662(8) Uani 1 1 d .
C2 C 0.5379(2) 0.5665(3) 0.17695(11) 0.0431(6) Uani 1 1 d .
C3 C 0.5695(2) 0.3999(3) 0.17600(9) 0.0338(5) Uani 1 1 d .
C4 C 0.6121(2) 0.3444(3) 0.12446(9) 0.0347(5) Uani 1 1 d .
H4 H 0.6103 0.4310 0.1010 0.042 Uiso 1 1 calc R
C5 C 0.81329(18) 0.0202(2) 0.14920(8) 0.0283(4) Uani 1 1 d .
H5 H 0.7839 -0.0558 0.1248 0.034 Uiso 1 1 calc R
C6 C 0.92314(18) 0.1023(2) 0.12747(8) 0.0291(5) Uani 1 1 d .
H6 H 0.8991 0.1766 0.1016 0.035 Uiso 1 1 calc R
C7 C 1.0375(2) -0.2056(3) 0.05014(8) 0.0367(5) Uani 1 1 d .
H7 H 1.0143 -0.2554 0.0191 0.044 Uiso 1 1 calc R
C8 C 1.0817(2) -0.3317(3) 0.08976(9) 0.0388(5) Uani 1 1 d .
C9 C 1.0815(3) -0.4918(3) 0.07091(10) 0.0525(7) Uani 1 1 d .
N2 N 1.0793(4) -0.6161(3) 0.05659(13) 0.0743(10) Uani 1 1 d .
C11 C 0.5374(2) 0.2061(3) 0.10612(9) 0.0376(5) Uani 1 1 d .
H11 H 0.5610 0.1752 0.0736 0.045 Uiso 1 1 calc R
C12 C 0.4039(2) 0.2354(4) 0.10567(12) 0.0537(8) Uani 1 1 d .
H12A H 0.3621 0.1420 0.0942 0.064 Uiso 1 1 calc R
H12B H 0.3835 0.3210 0.0836 0.064 Uiso 1 1 calc R
C13 C 0.3651(2) 0.2770(4) 0.15708(11) 0.0436(6) Uani 1 1 d .
H13A H 0.3244 0.3775 0.1562 0.052 Uiso 1 1 calc R
H13B H 0.3102 0.1980 0.1679 0.052 Uiso 1 1 calc R
C14 C 0.4715(2) 0.2855(3) 0.19253(9) 0.0339(5) Uani 1 1 d .
H14 H 0.4464 0.3146 0.2249 0.041 Uiso 1 1 calc R
C15 C 0.54252(19) 0.1326(3) 0.19502(9) 0.0326(5) Uani 1 1 d .
H15 H 0.5080 0.0482 0.2141 0.039 Uiso 1 1 calc R
C16 C 0.58085(19) 0.0844(3) 0.14353(9) 0.0321(5) Uani 1 1 d .
H16 H 0.5685 -0.0260 0.1345 0.039 Uiso 1 1 calc R
C17 C 0.67486(19) 0.1761(3) 0.20986(8) 0.0311(5) Uani 1 1 d .
C18 C 0.6689(2) 0.3539(3) 0.21367(9) 0.0349(5) Uani 1 1 d .
O3 O 0.7210(2) 0.4403(3) 0.24150(8) 0.0542(6) Uani 1 1 d .
C20 C 0.7356(2) 0.0914(3) 0.25059(9) 0.0426(6) Uani 1 1 d .
H20 H 0.7187 0.1179 0.2823 0.051 Uiso 1 1 calc R
C21 C 0.8143(2) -0.0225(3) 0.24296(9) 0.0438(6) Uani 1 1 d .
H21 H 0.8467 -0.0726 0.2705 0.053 Uiso 1 1 calc R
C22 C 0.8561(2) -0.0782(3) 0.19511(8) 0.0326(5) Uani 1 1 d .
H22 H 0.8285 -0.1866 0.1903 0.039 Uiso 1 1 calc R
C23 C 0.9945(2) 0.1822(3) 0.16790(9) 0.0343(5) Uani 1 1 d .
H23 H 1.0099 0.2896 0.1678 0.041 Uiso 1 1 calc R
C24 C 0.9949(2) -0.0809(2) 0.19867(8) 0.0312(5) Uani 1 1 d .
H24 H 1.0245 -0.1440 0.2264 0.037 Uiso 1 1 calc R
C25 C 1.03941(19) -0.1444(2) 0.15094(8) 0.0295(5) Uani 1 1 d .
C26 C 1.17050(19) -0.1228(3) 0.13569(8) 0.0328(5) Uani 1 1 d .
H26 H 1.2265 -0.0811 0.1607 0.039 Uiso 1 1 calc R
C27 C 1.2054(2) -0.2792(3) 0.11218(9) 0.0406(6) Uani 1 1 d .
H27 H 1.2327 -0.3539 0.1374 0.049 Uiso 1 1 calc R
C28 C 1.1343(2) -0.0827(3) 0.04438(9) 0.0374(5) Uani 1 1 d .
H28 H 1.1093 -0.0073 0.0190 0.045 Uiso 1 1 calc R
C29 C 1.2543(3) -0.1534(4) 0.03281(11) 0.0503(7) Uani 1 1 d .
H29A H 1.3111 -0.0697 0.0280 0.060 Uiso 1 1 calc R
H29B H 1.2463 -0.2140 0.0030 0.060 Uiso 1 1 calc R
C30 C 1.2998(3) -0.2602(4) 0.07468(12) 0.0530(7) Uani 1 1 d .
H30A H 1.3202 -0.3626 0.0619 0.064 Uiso 1 1 calc R
H30B H 1.3709 -0.2149 0.0901 0.064 Uiso 1 1 calc R
C31 C 1.12894(18) -0.0050(3) 0.09447(9) 0.0322(5) Uani 1 1 d .
H31 H 1.1598 0.1025 0.0973 0.039 Uiso 1 1 calc R
C32 C 1.0075(2) -0.3078(3) 0.13484(9) 0.0384(5) Uani 1 1 d .
O4 O 0.9457(3) -0.4039(2) 0.15255(10) 0.0670(7) Uani 1 1 d .

loop_
_atom_site_aniso_label
_atom_site_aniso_U_11
_atom_site_aniso_U_22
_atom_site_aniso_U_33
_atom_site_aniso_U_23
_atom_site_aniso_U_13
_atom_site_aniso_U_12
O1 0.0304(8) 0.0294(8) 0.0372(9) 0.0100(6) 0.0017(6) 0.0005(5)
O2 0.0322(8) 0.0406(9) 0.0266(8) -0.0009(6) -0.0065(6) 0.0001(6)
C100 0.0381(11) 0.0323(11) 0.0382(12) -0.0064(8) -0.0062(9) 0.0027(8)
C102 0.0275(9) 0.0267(9) 0.0257(9) 0.0027(7) -0.0003(7) -0.0024(6)
C101 0.0274(9) 0.0271(9) 0.0273(10) 0.0042(7) -0.0033(7) 0.0007(7)
N1 0.084(2) 0.0369(13) 0.078(2) 0.0018(12) 0.0121(16) 0.0078(12)
C2 0.0477(14) 0.0334(12) 0.0483(14) 0.0022(10) 0.0026(11) 0.0040(9)
C3 0.0351(11) 0.0275(10) 0.0385(12) 0.0014(8) -0.0011(9) 0.0006(8)
C4 0.0345(10) 0.0349(11) 0.0346(11) 0.0074(8) 0.0010(8) 0.0054(8)
C5 0.0295(9) 0.0284(10) 0.0267(9) 0.0050(7) -0.0011(7) 0.0000(7)
C6 0.0287(9) 0.0276(9) 0.0309(10) 0.0078(7) 0.0001(7) 0.0024(7)
C7 0.0417(12) 0.0394(12) 0.0284(11) -0.0016(8) -0.0052(8) 0.0046(9)
C8 0.0530(13) 0.0289(10) 0.0341(12) -0.0036(8) -0.0027(10) 0.0061(9)
C9 0.080(2) 0.0387(14) 0.0385(14) -0.0054(10) 0.0014(13) 0.0073(13)
N2 0.125(3) 0.0410(14) 0.0566(17) -0.0101(12) 0.0014(18) 0.0058(15)
C11 0.0309(10) 0.0484(13) 0.0329(11) -0.0032(9) -0.0054(8) 0.0049(9)
C12 0.0324(11) 0.079(2) 0.0486(16) -0.0151(14) -0.0105(10) 0.0096(12)
C13 0.0285(10) 0.0538(15) 0.0484(14) -0.0078(11) -0.0001(9) 0.0047(9)
C14 0.0317(10) 0.0336(11) 0.0362(11) -0.0013(8) 0.0006(8) -0.0004(8)
C15 0.0305(10) 0.0310(10) 0.0367(11) 0.0017(8) 0.0052(8) -0.0024(7)
C16 0.0289(9) 0.0312(10) 0.0362(11) -0.0035(8) -0.0004(8) -0.0029(7)
C17 0.0321(10) 0.0352(11) 0.0259(10) 0.0017(8) 0.0003(7) 0.0016(8)
C18 0.0334(10) 0.0358(11) 0.0353(11) -0.0035(8) -0.0025(8) -0.0005(8)
O3 0.0550(12) 0.0503(12) 0.0557(13) -0.0170(9) -0.0158(10) -0.0050(9)
C20 0.0439(13) 0.0562(15) 0.0276(11) 0.0064(10) 0.0006(9) 0.0112(10)
C21 0.0490(13) 0.0548(15) 0.0280(11) 0.0168(10) 0.0057(9) 0.0161(11)
C22 0.0365(11) 0.0303(10) 0.0310(11) 0.0083(8) 0.0025(8) 0.0014(8)
C23 0.0355(10) 0.0262(10) 0.0413(12) -0.0015(8) 0.0014(9) 0.0008(8)
C24 0.0372(11) 0.0290(10) 0.0269(10) 0.0009(7) -0.0040(8) 0.0074(7)
C25 0.0354(10) 0.0254(9) 0.0273(10) 0.0009(7) -0.0041(7) 0.0038(7)
C26 0.0308(10) 0.0329(11) 0.0340(11) -0.0006(8) -0.0065(8) 0.0061(8)
C27 0.0442(12) 0.0411(13) 0.0360(12) -0.0001(9) -0.0052(10) 0.0168(9)
C28 0.0360(11) 0.0431(13) 0.0331(11) 0.0064(9) 0.0036(8) 0.0089(9)
C29 0.0466(14) 0.0610(18) 0.0439(15) 0.0040(12) 0.0101(11) 0.0163(12)
C30 0.0486(15) 0.0618(17) 0.0484(15) -0.0012(13) 0.0009(12) 0.0253(13)
C31 0.0289(9) 0.0299(10) 0.0377(11) 0.0029(8) -0.0014(8) 0.0023(7)
C32 0.0532(13) 0.0262(10) 0.0357(12) 0.0017(8) 0.0001(10) 0.0010(9)
O4 0.102(2) 0.0325(10) 0.0684(16) -0.0023(9) 0.0276(14) -0.0157(10)

loop_
_atom_type_symbol
_atom_type_description
_atom_type_scat_dispersion_real
_atom_type_scat_dispersion_imag
_atom_type_scat_source
C C 0.0033 0.0016 'International Tables Vol C Tables 4.2.6.8 and 6.1.1.4'
H H 0.0000 0.0000 'International Tables Vol C Tables 4.2.6.8 and 6.1.1.4'
N N 0.0061 0.0033 'International Tables Vol C Tables 4.2.6.8 and 6.1.1.4'
O O 0.0106 0.0060 'International Tables Vol C Tables 4.2.6.8 and 6.1.1.4'

loop_
_geom_angle_atom_site_label_1
_geom_angle_atom_site_label_2
_geom_angle_atom_site_label_3
_geom_angle
C4 O1 C102 104.76(16)
C7 O2 C101 103.17(17)
C23 C100 C24 114.5(2)
C23 C100 H100 122.7
C24 C100 H100 122.7
O1 C102 C5 110.51(17)
O1 C102 C16 104.65(16)
C5 C102 C16 120.15(19)
O1 C102 C17 108.65(18)
C5 C102 C17 120.47(16)
C16 C102 C17 89.99(16)
O2 C101 C6 113.59(17)
O2 C101 C31 106.20(18)
C6 C101 C31 122.67(18)
O2 C101 C25 110.30(18)
C6 C101 C25 110.47(18)
C31 C101 C25 91.29(16)
N1 C2 C3 179.7(4)
C2 C3 C18 113.8(2)
C2 C3 C14 115.1(2)
C18 C3 C14 98.57(19)
C2 C3 C4 112.8(2)
C18 C3 C4 106.58(19)
C14 C3 C4 108.78(18)
O1 C4 C11 103.0(2)
O1 C4 C3 108.76(18)
C11 C4 C3 110.00(19)
O1 C4 H4 111.6
C11 C4 H4 111.6
C3 C4 H4 111.6
C102 C5 C6 112.65(18)
C102 C5 C22 115.43(18)
C6 C5 C22 108.95(17)
C102 C5 H5 106.4
C6 C5 H5 106.4
C22 C5 H5 106.4
C23 C6 C101 107.35(18)
C23 C6 C5 108.9(2)
C101 C6 C5 105.63(18)
C23 C6 H6 111.6
C101 C6 H6 111.6
C5 C6 H6 111.6
O2 C7 C28 103.2(2)
O2 C7 C8 108.9(2)
C28 C7 C8 109.2(2)
O2 C7 H7 111.7
C28 C7 H7 111.7
C8 C7 H7 111.7
C9 C8 C32 114.7(2)
C9 C8 C27 113.2(2)
C32 C8 C27 98.7(2)
C9 C8 C7 112.9(2)
C32 C8 C7 107.3(2)
C27 C8 C7 108.9(2)
N2 C9 C8 178.8(4)
C4 C11 C16 98.29(19)
C4 C11 C12 114.1(2)
C16 C11 C12 113.8(2)
C4 C11 H11 110.1
C16 C11 H11 110.1
C12 C11 H11 110.1
C11 C12 C13 110.5(2)
C11 C12 H12A 109.6
C13 C12 H12A 109.6
C11 C12 H12B 109.6
C13 C12 H12B 109.6
H12A C12 H12B 108.1
C14 C13 C12 110.7(2)
C14 C13 H13A 109.5
C12 C13 H13A 109.5
C14 C13 H13B 109.5
C12 C13 H13B 109.5
H13A C13 H13B 108.1
C13 C14 C15 112.8(2)
C13 C14 C3 113.2(2)
C15 C14 C3 99.70(19)
C13 C14 H14 110.3
C15 C14 H14 110.3
C3 C14 H14 110.3
C14 C15 C16 110.47(19)
C14 C15 C17 107.49(19)
C16 C15 C17 90.02(17)
C14 C15 H15 115.3
C16 C15 H15 115.3
C17 C15 H15 115.3
C11 C16 C15 110.1(2)
C11 C16 C102 104.44(18)
C15 C16 C102 90.43(17)
C11 C16 H16 116.2
C15 C16 H16 116.2
C102 C16 H16 116.2
C20 C17 C18 117.0(2)
C20 C17 C102 117.4(2)
C18 C17 C102 107.77(18)
C20 C17 C15 119.1(2)
C18 C17 C15 102.01(18)
C102 C17 C15 89.47(17)
O3 C18 C17 129.4(2)
O3 C18 C3 126.6(2)
C17 C18 C3 103.83(18)
C21 C20 C17 121.6(2)
C21 C20 H20 119.2
C17 C20 H20 119.2
C20 C21 C22 127.3(2)
C20 C21 H21 116.4
C22 C21 H21 116.4
C21 C22 C24 107.6(2)
C21 C22 C5 116.2(2)
C24 C22 C5 109.20(17)
C21 C22 H22 107.9
C24 C22 H22 107.9
C5 C22 H22 107.9
C100 C23 C6 115.4(2)
C100 C23 H23 122.3
C6 C23 H23 122.3
C100 C24 C25 108.21(19)
C100 C24 C22 106.16(18)
C25 C24 C22 108.49(17)
C100 C24 H24 111.3
C25 C24 H24 111.3
C22 C24 H24 111.3
C32 C25 C24 120.0(2)
C32 C25 C26 104.30(19)
C24 C25 C26 122.66(18)
C32 C25 C101 107.25(19)
C24 C25 C101 108.99(18)
C26 C25 C101 88.47(16)
C27 C26 C25 105.89(19)
C27 C26 C31 108.7(2)
C25 C26 C31 90.79(16)
C27 C26 H26 116.1
C25 C26 H26 116.1
C31 C26 H26 116.1
C30 C27 C26 113.1(2)
C30 C27 C8 113.6(2)
C26 C27 C8 99.92(18)
C30 C27 H27 109.9
C26 C27 H27 109.9
C8 C27 H27 109.9
C7 C28 C29 113.4(2)
C7 C28 C31 98.34(19)
C29 C28 C31 115.3(2)
C7 C28 H28 109.8
C29 C28 H28 109.8
C31 C28 H28 109.8
C28 C29 C30 110.2(2)
C28 C29 H29A 109.6
C30 C29 H29A 109.6
C28 C29 H29B 109.6
C30 C29 H29B 109.6
H29A C29 H29B 108.1
C27 C30 C29 110.5(2)
C27 C30 H30A 109.5
C29 C30 H30A 109.5
C27 C30 H30B 109.5
C29 C30 H30B 109.5
H30A C30 H30B 108.1
C28 C31 C101 103.91(18)
C28 C31 C26 110.7(2)
C101 C31 C26 89.40(17)
C28 C31 H31 116.4
C101 C31 H31 116.4
C26 C31 H31 116.4
O4 C32 C25 130.7(3)
O4 C32 C8 126.0(2)
C25 C32 C8 103.2(2)

loop_
_geom_bond_atom_site_label_1
_geom_bond_atom_site_label_2
_geom_bond_distance
O1 C4 1.430(3)
O1 C102 1.441(3)
O2 C7 1.433(3)
O2 C101 1.439(3)
C100 C23 1.330(4)
C100 C24 1.511(4)
C100 H100 0.9300
C102 C5 1.525(3)
C102 C16 1.561(3)
C102 C17 1.569(3)
C101 C6 1.519(3)
C101 C31 1.545(3)
C101 C25 1.576(3)
N1 C2 1.128(4)
C2 C3 1.462(4)
C3 C18 1.544(4)
C3 C14 1.555(3)
C3 C4 1.590(4)
C4 C11 1.520(4)
C4 H4 0.9800
C5 C6 1.564(3)
C5 C22 1.574(3)
C5 H5 0.9800
C6 C23 1.506(3)
C6 H6 0.9800
C7 C28 1.525(4)
C7 C8 1.594(4)
C7 H7 0.9800
C8 C9 1.457(4)
C8 C32 1.541(4)
C8 C27 1.565(4)
C9 N2 1.129(4)
C11 C16 1.525(4)
C11 C12 1.525(4)
C11 H11 0.9800
C12 C13 1.541(4)
C12 H12A 0.9700
C12 H12B 0.9700
C13 C14 1.515(4)
C13 H13A 0.9700
C13 H13B 0.9700
C14 C15 1.527(3)
C14 H14 0.9800
C15 C16 1.555(4)
C15 C17 1.574(4)
C15 H15 0.9800
C16 H16 0.9800
C17 C20 1.476(3)
C17 C18 1.517(4)
C18 O3 1.196(3)
C20 C21 1.336(4)
C20 H20 0.9300
C21 C22 1.496(4)
C21 H21 0.9300
C22 C24 1.564(4)
C22 H22 0.9800
C23 H23 0.9300
C24 C25 1.526(3)
C24 H24 0.9800
C25 C32 1.498(4)
C25 C26 1.565(4)
C26 C27 1.538(4)
C26 C31 1.570(3)
C26 H26 0.9800
C27 C30 1.524(4)
C27 H27 0.9800
C28 C29 1.527(4)
C28 C31 1.533(4)
C28 H28 0.9800
C29 C30 1.538(4)
C29 H29A 0.9700
C29 H29B 0.9700
C30 H30A 0.9700
C30 H30B 0.9700
C31 H31 0.9800
C32 O4 1.192(4)
